data_4131804
loop_
_publ_author_name
'Hansmann, Max M.'
'Melaimi, Mohand'
'Munz, Dominik'
'Bertrand, Guy'

_publ_section_title
;
 Modular Approach to Kekul\'e Diradicaloids Derived from Cyclic
 (Alkyl)(amino)carbenes.
;
_journal_issue 7
_journal_name_full 'Journal of the American Chemical Society'
_journal_page_first 2546
_journal_page_last 2554
_journal_paper_doi 10.1021/jacs.7b11183
_journal_volume 140
_journal_year 2018
_chemical_formula_moiety 'C70 H94 N2'
_chemical_formula_sum 'C70 H94 N2'
_chemical_formula_weight 963.47
_space_group_crystal_system triclinic
_space_group_IT_number 1
_space_group_name_Hall 'P 1'
_space_group_name_H-M_alt 'P 1'
_atom_sites_solution_hydrogens geom
_atom_sites_solution_primary direct
_audit_creation_date 2017-08-11
_audit_creation_method
;
Olex2 1.2
(compiled 2017.08.10 svn.r3458 for OlexSys, GUI svn.r5375)
;
_cell_angle_alpha 90.610(2)
_cell_angle_beta 100.148(2)
_cell_angle_gamma 99.052(3)
_cell_formula_units_Z 2
_cell_length_a 12.3025(7)
_cell_length_b 16.8211(9)
_cell_length_c 18.2404(10)
_cell_measurement_reflns_used 9803
_cell_measurement_temperature 200
_cell_measurement_theta_max 57.82
_cell_measurement_theta_min 2.46
_cell_volume 3666.5(4)
_computing_cell_refinement 'SAINT v8.34A (Bruker, 2013)'
_computing_data_collection 'APEX2 v2013.6-2 (Bruker, 2013)'
_computing_data_reduction 'SAINT v8.34A (Bruker, 2013)'
_computing_molecular_graphics 'Olex2 (Dolomanov et al., 2009)'
_computing_publication_material 'Olex2 (Dolomanov et al., 2009)'
_computing_structure_refinement 'XL (Sheldrick, 2008)'
_computing_structure_solution 'SIR2004 (Burla et al., 2007)'
_diffrn_ambient_temperature 200.0
_diffrn_detector 'Bruker APEX-II CCD'
_diffrn_detector_area_resol_mean 7.9
_diffrn_detector_type 'CCD Area Detector'
_diffrn_measured_fraction_theta_full 0.982
_diffrn_measured_fraction_theta_max 0.982
_diffrn_measurement_device 'Kappa Four-Circle Diffractometer'
_diffrn_measurement_device_type 'Bruker APEX II Ultra'
_diffrn_measurement_method '\w and \f scans'
_diffrn_radiation_monochromator 'Double Bounce Multilayer Mirrors'
_diffrn_radiation_probe x-ray
_diffrn_radiation_type CuK\a
_diffrn_radiation_wavelength 1.54178
_diffrn_reflns_av_R_equivalents 0.0485
_diffrn_reflns_av_unetI/netI 0.0569
_diffrn_reflns_Laue_measured_fraction_full 0.982
_diffrn_reflns_Laue_measured_fraction_max 0.982
_diffrn_reflns_limit_h_max 11
_diffrn_reflns_limit_h_min -13
_diffrn_reflns_limit_k_max 18
_diffrn_reflns_limit_k_min -18
_diffrn_reflns_limit_l_max 20
_diffrn_reflns_limit_l_min -20
_diffrn_reflns_number 26123
_diffrn_reflns_point_group_measured_fraction_full 0.734
_diffrn_reflns_point_group_measured_fraction_max 0.734
_diffrn_reflns_theta_full 59.034
_diffrn_reflns_theta_max 59.034
_diffrn_reflns_theta_min 2.463
_diffrn_source 'Micro Focus Rotating Anode'
_diffrn_source_type 'Bruker TXS'
_diffrn_standards_number 0
_exptl_absorpt_coefficient_mu 0.366
_exptl_absorpt_correction_T_max 0.5152
_exptl_absorpt_correction_T_min 0.4416
_exptl_absorpt_correction_type multi-scan
_exptl_absorpt_process_details
'SADABS-2016/2 (Bruker,2016/2) was used for absorption correction. wR2(int) was 0.0724 before and 0.0584 after correction. The Ratio of minimum to maximum transmission is 0.8571. The \l/2 correction factor is Not present.'
_exptl_crystal_colour green
_exptl_crystal_colour_primary green
_exptl_crystal_density_diffrn 0.873
_exptl_crystal_description block
_exptl_crystal_F_000 1056
_exptl_crystal_size_max 0.2
_exptl_crystal_size_mid 0.2
_exptl_crystal_size_min 0.2
_refine_diff_density_max 0.286
_refine_diff_density_min -0.147
_refine_diff_density_rms 0.032
_refine_ls_abs_structure_details
;
 Flack x determined using 3320 quotients [(I+)-(I-)]/[(I+)+(I-)]
 (Parsons, Flack and Wagner, Acta Cryst. B69 (2013) 249-259).
;
_refine_ls_abs_structure_Flack -0.1(4)
_refine_ls_extinction_method none
_refine_ls_goodness_of_fit_ref 1.014
_refine_ls_hydrogen_treatment constr
_refine_ls_matrix_type full
_refine_ls_number_parameters 1333
_refine_ls_number_reflns 15531
_refine_ls_number_restraints 76
_refine_ls_restrained_S_all 1.035
_refine_ls_R_factor_all 0.0709
_refine_ls_R_factor_gt 0.0549
_refine_ls_shift/su_max 0.001
_refine_ls_shift/su_mean 0.000
_refine_ls_structure_factor_coef Fsqd
_refine_ls_weighting_details 'w=1/[\s^2^(Fo^2^)+(0.1085P)^2^] where P=(Fo^2^+2Fc^2^)/3'
_refine_ls_weighting_scheme calc
_refine_ls_wR_factor_gt 0.1479
_refine_ls_wR_factor_ref 0.1611
_reflns_Friedel_coverage 0.495
_reflns_Friedel_fraction_full 0.486
_reflns_Friedel_fraction_max 0.486
_reflns_number_gt 12147
_reflns_number_total 15531
_reflns_threshold_expression 'I > 2\s(I)'
_cod_data_source_file 5cMenth_200K.cif
_cod_data_source_block prelim200k_a_sq
_cod_depositor_comments
;
The following automatic conversions were performed:

data item '_diffrn_radiation_probe' value 'X-ray' was changed to
'x-ray' in accordance with the
/home/saulius/struct/COD-crude-data/automatic-downloads/DataCite-retrospective/ACS/depositions/lib/dictionaries/cif_core.dic
dictionary named 'cif_core.dic' version 2.4.2 last updated on
2011-04-26.

Automatic conversion script
Id: cif_fix_values 6909 2019-04-08 15:41:33Z antanas 
;
_cod_database_code 4131804
_shelx_shelxl_version_number 2014/7
_shelx_space_group_comment
;
The symmetry employed for this shelxl refinement is uniquely defined
by the following loop, which should always be used as a source of
symmetry information in preference to the above space-group names.
They are only intended as comments.
;
_shelx_estimated_absorpt_t_max 0.930
_shelx_estimated_absorpt_t_min 0.930
_olex2_refinement_description
;
1. Fixed Uiso
 At 1.2 times of:
  All C(H) groups, All C(H,H) groups
 At 1.5 times of:
  All C(H,H,H) groups
2. Restrained distances
 C20-C19 = C21-C20 = C22-C21 = C23-C22
 1.52 with sigma of 0.01
3. Rigid body (RIGU) restrains
 C4B, C23B, C22B, C27B, C21B, C20B, C19B, C24B, C25B, C26B
 with sigma for 1-2 distances of 0.002 and sigma for 1-3 distances of 0.004
4.a Ternary CH refined with riding coordinates:
 C11(H11), C11A(H11A), C14(H14), C14A(H14A), C19(H19), C19A(H19A), C22(H22),
 C22A(H22A), C24(H24), C24A(H24A), C11B(H11B), C11C(H11C), C14B(H14B),
 C14C(H14C), C19B(H19B), C19C(H19C), C22B(H22B), C22C(H22C), C24B(H24B),
 C24C(H24C)
4.b Secondary CH2 refined with riding coordinates:
 C3(H3A,H3B), C3A(H3AA,H3AB), C20(H20A,H20B), C20A(H20C,H20D), C21(H21A,H21B),
 C21A(H21C,H21D), C23(H23A,H23B), C23A(H23C,H23D), C3B(H3BA,H3BB), C3C(H3CA,
 H3CB), C20B(H20E,H20F), C20C(H20G,H20H), C21B(H21E,H21F), C21C(H21G,H21H),
 C23B(H23E,H23F), C23C(H23G,H23H)
4.c Aromatic/amide H refined with riding coordinates:
 C7(H7), C7A(H7A), C8(H8), C8A(H8A), C9(H9), C9A(H9A), C31(H31), C31A(H31A),
 C32(H32), C32A(H32A), C34(H34), C34A(H34A), C35(H35), C35A(H35A), C7B(H7B),
 C7C(H7C), C8B(H8B), C8C(H8C), C9B(H9B), C9C(H9C), C31B(H31B), C31C(H31C),
 C32B(H32B), C32C(H32C), C34B(H34B), C34C(H34C), C35B(H35B), C35C(H35C)
4.d Idealised Me refined as rotating group:
 C12(H12A,H12B,H12C), C12A(H12D,H12E,H12F), C13(H13A,H13B,H13C), C13A(H13D,
 H13E,H13F), C15(H15A,H15B,H15C), C15A(H15D,H15E,H15F), C16(H16A,H16B,H16C),
 C16A(H16D,H16E,H16F), C17(H17A,H17B,H17C), C17A(H17D,H17E,H17F), C18(H18A,H18B,
 H18C), C18A(H18D,H18E,H18F), C25(H25A,H25B,H25C), C25A(H25D,H25E,H25F),
 C26(H26A,H26B,H26C), C26A(H26D,H26E,H26F), C27(H27A,H27B,H27C), C27A(H27D,H27E,
 H27F), C12B(H12G,H12H,H12I), C12C(H12J,H12K,H12L), C13B(H13G,H13H,H13I),
 C13C(H13J,H13K,H13L), C15B(H15G,H15H,H15I), C15C(H15J,H15K,H15L), C16B(H16G,
 H16H,H16I), C16C(H16J,H16K,H16L), C17B(H17G,H17H,H17I), C17C(H17J,H17K,H17L),
 C18B(H18G,H18H,H18I), C18C(H18J,H18K,H18L), C25B(H25G,H25H,H25I), C25C(H25J,
 H25K,H25L), C26B(H26G,H26H,H26I), C26C(H26J,H26K,H26L), C27B(H27G,H27H,H27I),
 C27C(H27J,H27K,H27L)
;
_olex2_submission_special_instructions 'No special instructions were received'

loop_
_space_group_symop_operation_xyz
'x, y, z'

loop_
_atom_site_label
_atom_site_type_symbol
_atom_site_fract_x
_atom_site_fract_y
_atom_site_fract_z
_atom_site_U_iso_or_equiv
_atom_site_adp_type
_atom_site_occupancy
_atom_site_site_symmetry_order
_atom_site_calc_flag
_atom_site_refinement_flags_posn
_atom_site_refinement_flags_adp
C1 C 0.2790(4) 0.0143(3) -0.1118(2) 0.0613(11) Uani 1 1 d . .
C1A C 0.6370(4) 0.5233(2) 0.6000(2) 0.0501(10) Uani 1 1 d . .
C2 C 0.1655(5) -0.0554(3) -0.2205(3) 0.0861(16) Uani 1 1 d . .
C2A C 0.7386(4) 0.5839(3) 0.7167(2) 0.0612(11) Uani 1 1 d . .
C3 C 0.2644(5) -0.0982(4) -0.1943(3) 0.0951(18) Uani 1 1 d . .
H3A H 0.2995 -0.1102 -0.2371 0.114 Uiso 1 1 calc R .
H3B H 0.2387 -0.1498 -0.1722 0.114 Uiso 1 1 calc R .
C3A C 0.6221(4) 0.6077(3) 0.7024(2) 0.0662(12) Uani 1 1 d . .
H3AA H 0.6288 0.6671 0.7053 0.079 Uiso 1 1 calc R .
H3AB H 0.5799 0.5855 0.7411 0.079 Uiso 1 1 calc R .
C4 C 0.3510(4) -0.0430(3) -0.1351(3) 0.0718(13) Uani 1 1 d . .
C4A C 0.5575(4) 0.5750(2) 0.6239(2) 0.0575(11) Uani 1 1 d . .
C5 C 0.1007(4) 0.0591(3) -0.1511(2) 0.0566(10) Uani 1 1 d . .
C5A C 0.8268(4) 0.4917(3) 0.6379(2) 0.0593(11) Uani 1 1 d . .
C6 C 0.0176(4) 0.0354(3) -0.1073(3) 0.0664(12) Uani 1 1 d . .
C6A C 0.8303(4) 0.4118(3) 0.6613(2) 0.0653(12) Uani 1 1 d . .
C7 C -0.0603(5) 0.0865(4) -0.1025(4) 0.0929(17) Uani 1 1 d . .
H7 H -0.1182 0.0709 -0.0748 0.111 Uiso 1 1 calc R .
C7A C 0.9214(5) 0.3773(4) 0.6514(3) 0.0865(16) Uani 1 1 d . .
H7A H 0.9265 0.3244 0.6678 0.104 Uiso 1 1 calc R .
C8 C -0.0547(5) 0.1587(4) -0.1369(4) 0.0962(18) Uani 1 1 d . .
H8 H -0.1101 0.1915 -0.1343 0.115 Uiso 1 1 calc R .
C8A C 1.0047(6) 0.4176(5) 0.6183(4) 0.108(2) Uani 1 1 d . .
H8A H 1.0678 0.3931 0.6137 0.130 Uiso 1 1 calc R .
C9 C 0.0285(5) 0.1832(4) -0.1743(3) 0.0854(15) Uani 1 1 d . .
H9 H 0.0326 0.2345 -0.1959 0.103 Uiso 1 1 calc R .
C9A C 0.9978(6) 0.4927(5) 0.5920(4) 0.103(2) Uani 1 1 d . .
H9A H 1.0556 0.5191 0.5684 0.124 Uiso 1 1 calc R .
C10 C 0.1104(4) 0.1350(3) -0.1827(2) 0.0671(12) Uani 1 1 d . .
C10A C 0.9091(5) 0.5310(3) 0.5990(3) 0.0742(13) Uani 1 1 d . .
C11 C 0.0163(5) -0.0383(3) -0.0605(3) 0.0820(14) Uani 1 1 d . .
H11 H 0.0730 -0.0696 -0.0741 0.098 Uiso 1 1 calc R .
C11A C 0.7356(5) 0.3622(3) 0.6896(3) 0.0752(14) Uani 1 1 d . .
H11A H 0.6800 0.3979 0.6961 0.090 Uiso 1 1 calc R .
C12 C 0.0528(6) -0.0117(4) 0.0235(3) 0.1038(19) Uani 1 1 d . .
H12A H 0.1201 0.0294 0.0300 0.156 Uiso 1 1 calc GR .
H12B H 0.0689 -0.0584 0.0527 0.156 Uiso 1 1 calc GR .
H12C H -0.0076 0.0107 0.0407 0.156 Uiso 1 1 calc GR .
C12A C 0.6762(6) 0.2935(3) 0.6321(4) 0.1013(19) Uani 1 1 d . .
H12D H 0.6553 0.3163 0.5833 0.152 Uiso 1 1 calc GR .
H12E H 0.6088 0.2660 0.6485 0.152 Uiso 1 1 calc GR .
H12F H 0.7270 0.2549 0.6281 0.152 Uiso 1 1 calc GR .
C13 C -0.0994(6) -0.0944(4) -0.0755(5) 0.116(2) Uani 1 1 d . .
H13A H -0.1565 -0.0654 -0.0618 0.174 Uiso 1 1 calc GR .
H13B H -0.0954 -0.1423 -0.0457 0.174 Uiso 1 1 calc GR .
H13C H -0.1192 -0.1107 -0.1285 0.174 Uiso 1 1 calc GR .
C13A C 0.7731(7) 0.3261(4) 0.7655(3) 0.106(2) Uani 1 1 d . .
H13D H 0.8203 0.2856 0.7593 0.159 Uiso 1 1 calc GR .
H13E H 0.7070 0.3008 0.7848 0.159 Uiso 1 1 calc GR .
H13F H 0.8156 0.3690 0.8007 0.159 Uiso 1 1 calc GR .
C14 C 0.2069(5) 0.1715(3) -0.2190(3) 0.0838(15) Uani 1 1 d . .
H14 H 0.2522 0.1284 -0.2256 0.101 Uiso 1 1 calc R .
C14A C 0.8978(5) 0.6094(3) 0.5610(3) 0.0885(16) Uani 1 1 d . .
H14A H 0.8345 0.6306 0.5780 0.106 Uiso 1 1 calc R .
C15 C 0.2831(6) 0.2396(4) -0.1681(4) 0.1025(19) Uani 1 1 d . .
H15A H 0.2410 0.2834 -0.1619 0.154 Uiso 1 1 calc GR .
H15B H 0.3480 0.2602 -0.1908 0.154 Uiso 1 1 calc GR .
H15C H 0.3087 0.2186 -0.1193 0.154 Uiso 1 1 calc GR .
C15A C 0.8658(7) 0.5950(5) 0.4765(3) 0.119(2) Uani 1 1 d . .
H15D H 0.9267 0.5750 0.4576 0.179 Uiso 1 1 calc GR .
H15E H 0.8530 0.6458 0.4531 0.179 Uiso 1 1 calc GR .
H15F H 0.7974 0.5552 0.4645 0.179 Uiso 1 1 calc GR .
C16 C 0.1677(8) 0.2036(5) -0.2962(4) 0.131(3) Uani 1 1 d . .
H16A H 0.1205 0.1598 -0.3284 0.196 Uiso 1 1 calc GR .
H16B H 0.2329 0.2244 -0.3184 0.196 Uiso 1 1 calc GR .
H16C H 0.1246 0.2470 -0.2909 0.196 Uiso 1 1 calc GR .
C16A C 1.0019(6) 0.6744(5) 0.5816(4) 0.123(2) Uani 1 1 d . .
H16D H 1.0220 0.6816 0.6360 0.184 Uiso 1 1 calc GR .
H16E H 0.9859 0.7254 0.5602 0.184 Uiso 1 1 calc GR .
H16F H 1.0643 0.6578 0.5619 0.184 Uiso 1 1 calc GR .
C17 C 0.0574(6) -0.1144(4) -0.2232(4) 0.112(2) Uani 1 1 d . .
H17A H 0.0555 -0.1367 -0.1740 0.168 Uiso 1 1 calc GR .
H17B H 0.0538 -0.1582 -0.2599 0.168 Uiso 1 1 calc GR .
H17C H -0.0067 -0.0863 -0.2375 0.168 Uiso 1 1 calc GR .
C17A C 0.7577(6) 0.5373(3) 0.7874(2) 0.0881(17) Uani 1 1 d . .
H17D H 0.7002 0.4893 0.7837 0.132 Uiso 1 1 calc GR .
H17E H 0.7536 0.5716 0.8303 0.132 Uiso 1 1 calc GR .
H17F H 0.8318 0.5210 0.7938 0.132 Uiso 1 1 calc GR .
C18 C 0.1656(7) -0.0162(5) -0.2964(3) 0.117(2) Uani 1 1 d . .
H18A H 0.1004 0.0112 -0.3084 0.176 Uiso 1 1 calc GR .
H18B H 0.1621 -0.0579 -0.3350 0.176 Uiso 1 1 calc GR .
H18C H 0.2342 0.0229 -0.2940 0.176 Uiso 1 1 calc GR .
C18A C 0.8300(5) 0.6574(3) 0.7228(3) 0.0832(15) Uani 1 1 d . .
H18D H 0.9024 0.6399 0.7232 0.125 Uiso 1 1 calc GR .
H18E H 0.8327 0.6885 0.7690 0.125 Uiso 1 1 calc GR .
H18F H 0.8138 0.6911 0.6800 0.125 Uiso 1 1 calc GR .
C19 C 0.4031(5) -0.0949(4) -0.0716(4) 0.102(2) Uani 1 1 d D .
H19 H 0.4312 -0.1377 -0.0980 0.122 Uiso 1 1 calc R .
C19A C 0.4380(4) 0.5326(3) 0.6273(3) 0.0672(12) Uani 1 1 d . .
H19A H 0.4040 0.5729 0.6528 0.081 Uiso 1 1 calc R .
C20 C 0.5076(6) -0.0481(5) -0.0218(5) 0.138(3) Uani 1 1 d D .
H20A H 0.4839 -0.0095 0.0111 0.165 Uiso 1 1 calc R .
H20B H 0.5451 -0.0865 0.0104 0.165 Uiso 1 1 calc R .
C20A C 0.3635(5) 0.5157(4) 0.5508(3) 0.0867(15) Uani 1 1 d . .
H20C H 0.2867 0.4927 0.5572 0.104 Uiso 1 1 calc R .
H20D H 0.3920 0.4753 0.5227 0.104 Uiso 1 1 calc R .
C21 C 0.5901(7) -0.0031(6) -0.0634(6) 0.177(6) Uani 1 1 d D .
H21A H 0.6240 -0.0422 -0.0893 0.212 Uiso 1 1 calc R .
H21B H 0.6506 0.0296 -0.0274 0.212 Uiso 1 1 calc R .
C21A C 0.3598(6) 0.5921(4) 0.5062(3) 0.0954(17) Uani 1 1 d . .
H21C H 0.3264 0.6312 0.5325 0.114 Uiso 1 1 calc R .
H21D H 0.3118 0.5785 0.4567 0.114 Uiso 1 1 calc R .
C22 C 0.5384(6) 0.0524(5) -0.1207(6) 0.165(5) Uani 1 1 d D .
H22 H 0.5083 0.0935 -0.0934 0.198 Uiso 1 1 calc R .
C22A C 0.4776(5) 0.6306(3) 0.4959(3) 0.0835(15) Uani 1 1 d . .
H22A H 0.5093 0.5908 0.4682 0.100 Uiso 1 1 calc R .
C23 C 0.4427(6) 0.0030(5) -0.1708(4) 0.121(2) Uani 1 1 d D .
H23A H 0.4729 -0.0363 -0.1992 0.145 Uiso 1 1 calc R .
H23B H 0.4083 0.0390 -0.2073 0.145 Uiso 1 1 calc R .
C23A C 0.5506(5) 0.6479(3) 0.5726(3) 0.0714(13) Uani 1 1 d . .
H23C H 0.5221 0.6900 0.5986 0.086 Uiso 1 1 calc R .
H23D H 0.6273 0.6704 0.5658 0.086 Uiso 1 1 calc R .
C24 C 0.3257(7) -0.1402(4) -0.0250(4) 0.110(2) Uani 1 1 d . .
H24 H 0.2490 -0.1444 -0.0556 0.132 Uiso 1 1 calc R .
C24A C 0.4321(5) 0.4581(3) 0.6768(3) 0.0790(14) Uani 1 1 d . .
H24A H 0.5048 0.4635 0.7125 0.095 Uiso 1 1 calc R .
C25 C 0.3170(10) -0.1057(5) 0.0500(4) 0.145(3) Uani 1 1 d . .
H25A H 0.3894 -0.1016 0.0836 0.218 Uiso 1 1 calc GR .
H25B H 0.2601 -0.1410 0.0711 0.218 Uiso 1 1 calc GR .
H25C H 0.2958 -0.0520 0.0441 0.218 Uiso 1 1 calc GR .
C25A C 0.4166(7) 0.3777(4) 0.6341(4) 0.114(2) Uani 1 1 d . .
H25D H 0.3385 0.3634 0.6090 0.170 Uiso 1 1 calc GR .
H25E H 0.4357 0.3359 0.6688 0.170 Uiso 1 1 calc GR .
H25F H 0.4655 0.3820 0.5968 0.170 Uiso 1 1 calc GR .
C26 C 0.3456(10) -0.2282(5) -0.0143(6) 0.161(4) Uani 1 1 d . .
H26A H 0.3277 -0.2575 -0.0627 0.241 Uiso 1 1 calc GR .
H26B H 0.2974 -0.2542 0.0190 0.241 Uiso 1 1 calc GR .
H26C H 0.4241 -0.2286 0.0077 0.241 Uiso 1 1 calc GR .
C26A C 0.3393(6) 0.4565(4) 0.7232(4) 0.107(2) Uani 1 1 d . .
H26D H 0.3537 0.5057 0.7551 0.160 Uiso 1 1 calc GR .
H26E H 0.3380 0.4094 0.7543 0.160 Uiso 1 1 calc GR .
H26F H 0.2669 0.4535 0.6898 0.160 Uiso 1 1 calc GR .
C27 C 0.6235(9) 0.0975(8) -0.1650(9) 0.211(6) Uani 1 1 d . .
H27A H 0.6596 0.0585 -0.1882 0.316 Uiso 1 1 calc GR .
H27B H 0.6803 0.1345 -0.1311 0.316 Uiso 1 1 calc GR .
H27C H 0.5845 0.1282 -0.2037 0.316 Uiso 1 1 calc GR .
C27A C 0.4772(8) 0.7069(4) 0.4520(4) 0.123(3) Uani 1 1 d . .
H27D H 0.4402 0.7448 0.4760 0.185 Uiso 1 1 calc GR .
H27E H 0.4366 0.6935 0.4010 0.185 Uiso 1 1 calc GR .
H27F H 0.5544 0.7317 0.4506 0.185 Uiso 1 1 calc GR .
C28 C 0.3102(4) 0.0681(3) -0.0517(2) 0.0567(10) Uani 1 1 d . .
C28A C 0.6183(4) 0.4778(2) 0.5351(2) 0.0552(10) Uani 1 1 d . .
C29 C 0.3398(4) 0.1136(3) 0.0019(2) 0.0599(11) Uani 1 1 d . .
C29A C 0.5962(4) 0.4374(3) 0.4772(2) 0.0592(11) Uani 1 1 d . .
C30 C 0.3780(4) 0.1625(2) 0.0665(2) 0.0533(10) Uani 1 1 d . .
C30A C 0.5644(4) 0.3937(2) 0.4095(2) 0.0586(11) Uani 1 1 d . .
C31 C 0.3113(4) 0.2131(2) 0.0922(2) 0.0572(10) Uani 1 1 d . .
H31 H 0.2397 0.2165 0.0638 0.069 Uiso 1 1 calc R .
C31A C 0.6336(4) 0.3464(3) 0.3824(2) 0.0632(12) Uani 1 1 d . .
H31A H 0.7061 0.3448 0.4102 0.076 Uiso 1 1 calc R .
C32 C 0.3484(4) 0.2583(2) 0.1582(2) 0.0545(10) Uani 1 1 d . .
H32 H 0.3014 0.2922 0.1740 0.065 Uiso 1 1 calc R .
C32A C 0.5987(4) 0.3024(3) 0.3165(2) 0.0613(11) Uani 1 1 d . .
H32A H 0.6481 0.2714 0.2995 0.074 Uiso 1 1 calc R .
C33 C 0.4547(4) 0.2556(2) 0.2031(2) 0.0526(10) Uani 1 1 d . .
C33A C 0.4912(4) 0.3018(2) 0.27315(19) 0.0520(10) Uani 1 1 d . .
C34 C 0.5210(4) 0.2056(2) 0.1753(2) 0.0539(10) Uani 1 1 d . .
H34 H 0.5933 0.2028 0.2029 0.065 Uiso 1 1 calc R .
C34A C 0.4224(4) 0.3505(3) 0.3008(2) 0.0644(12) Uani 1 1 d . .
H34A H 0.3498 0.3524 0.2734 0.077 Uiso 1 1 calc R .
C35 C 0.4845(4) 0.1609(2) 0.1100(2) 0.0578(10) Uani 1 1 d . .
H35 H 0.5321 0.1280 0.0934 0.069 Uiso 1 1 calc R .
C35A C 0.4584(4) 0.3947(3) 0.3660(2) 0.0660(12) Uani 1 1 d . .
H35A H 0.4103 0.4273 0.3826 0.079 Uiso 1 1 calc R .
N1 N 0.1793(3) 0.0072(2) -0.15886(19) 0.0625(9) Uani 1 1 d . .
N1A N 0.7356(3) 0.53125(19) 0.64945(16) 0.0521(8) Uani 1 1 d . .
C1B C 0.6593(4) 0.5490(2) 1.0871(2) 0.0603(11) Uani 1 1 d . .
C1C C 0.2492(3) 0.9532(2) 0.38008(19) 0.0477(9) Uani 1 1 d . .
C2B C 0.7799(6) 0.5130(3) 1.1951(3) 0.096(2) Uani 1 1 d . .
C2C C 0.2341(4) 1.0429(3) 0.2789(2) 0.0570(10) Uani 1 1 d . .
C3B C 0.6884(6) 0.4413(4) 1.1680(3) 0.0990(19) Uani 1 1 d . .
H3BA H 0.6528 0.4205 1.2101 0.119 Uiso 1 1 calc R .
H3BB H 0.7216 0.3975 1.1482 0.119 Uiso 1 1 calc R .
C3C C 0.1266(4) 0.9811(3) 0.2700(2) 0.0646(11) Uani 1 1 d . .
H3CA H 0.1078 0.9577 0.2185 0.078 Uiso 1 1 calc R .
H3CB H 0.0640 1.0079 0.2794 0.078 Uiso 1 1 calc R .
C4B C 0.5976(5) 0.4683(3) 1.1049(3) 0.0741(12) Uani 1 1 d . U
C4C C 0.1437(3) 0.9129(3) 0.3265(2) 0.0540(10) Uani 1 1 d . .
C5B C 0.8105(4) 0.6546(3) 1.1400(2) 0.0580(11) Uani 1 1 d . .
C5C C 0.4060(3) 1.0621(2) 0.3853(2) 0.0511(10) Uani 1 1 d . .
C6B C 0.8979(4) 0.6759(3) 1.1012(2) 0.0768(14) Uani 1 1 d . .
C6C C 0.4113(5) 1.1237(3) 0.4392(2) 0.0743(14) Uani 1 1 d . .
C7B C 0.9474(5) 0.7599(4) 1.1046(3) 0.0881(17) Uani 1 1 d . .
H7B H 1.0107 0.7760 1.0818 0.106 Uiso 1 1 calc R .
C7C C 0.5211(7) 1.1644(4) 0.4708(4) 0.106(2) Uani 1 1 d . .
H7C H 0.5286 1.2057 0.5082 0.127 Uiso 1 1 calc R .
C8B C 0.9062(6) 0.8149(4) 1.1389(3) 0.0858(15) Uani 1 1 d . .
H8B H 0.9391 0.8698 1.1384 0.103 Uiso 1 1 calc R .
C8C C 0.6122(7) 1.1468(5) 0.4499(4) 0.113(2) Uani 1 1 d . .
H8C H 0.6828 1.1782 0.4694 0.135 Uiso 1 1 calc R .
C9B C 0.8184(6) 0.7955(3) 1.1750(3) 0.0920(18) Uani 1 1 d . .
H9B H 0.7921 0.8362 1.2003 0.110 Uiso 1 1 calc R .
C9C C 0.6060(5) 1.0837(4) 0.4005(4) 0.0957(19) Uani 1 1 d . .
H9C H 0.6731 1.0700 0.3887 0.115 Uiso 1 1 calc R .
C10B C 0.7685(5) 0.7173(3) 1.1746(3) 0.0774(15) Uani 1 1 d . .
C10C C 0.5027(4) 1.0387(3) 0.3669(3) 0.0702(13) Uani 1 1 d . .
C11B C 0.9347(5) 0.6192(4) 1.0518(3) 0.0911(16) Uani 1 1 d . .
H11B H 0.8921 0.5644 1.0567 0.109 Uiso 1 1 calc R .
C11C C 0.3146(6) 1.1405(3) 0.4715(3) 0.0933(18) Uani 1 1 d . .
H11C H 0.2454 1.1075 0.4424 0.112 Uiso 1 1 calc R .
C12B C 0.9074(6) 0.6414(5) 0.9693(3) 0.110(2) Uani 1 1 d . .
H12G H 0.8266 0.6402 0.9547 0.165 Uiso 1 1 calc GR .
H12H H 0.9317 0.6026 0.9378 0.165 Uiso 1 1 calc GR .
H12I H 0.9467 0.6957 0.9631 0.165 Uiso 1 1 calc GR .
C12C C 0.3255(8) 1.1160(5) 0.5532(3) 0.127(3) Uani 1 1 d . .
H12J H 0.3425 1.0611 0.5570 0.190 Uiso 1 1 calc GR .
H12K H 0.2549 1.1183 0.5705 0.190 Uiso 1 1 calc GR .
H12L H 0.3859 1.1532 0.5842 0.190 Uiso 1 1 calc GR .
C13B C 1.0585(6) 0.6145(6) 1.0728(4) 0.123(3) Uani 1 1 d . .
H13G H 1.1025 0.6675 1.0682 0.185 Uiso 1 1 calc GR .
H13H H 1.0780 0.5750 1.0395 0.185 Uiso 1 1 calc GR .
H13I H 1.0748 0.5979 1.1244 0.185 Uiso 1 1 calc GR .
C13C C 0.3008(8) 1.2305(4) 0.4666(5) 0.127(2) Uani 1 1 d . .
H13J H 0.3662 1.2638 0.4968 0.191 Uiso 1 1 calc GR .
H13K H 0.2332 1.2385 0.4853 0.191 Uiso 1 1 calc GR .
H13L H 0.2943 1.2461 0.4146 0.191 Uiso 1 1 calc GR .
C14B C 0.6648(5) 0.6980(4) 1.2120(3) 0.0985(18) Uani 1 1 d . .
H14B H 0.6427 0.6381 1.2112 0.118 Uiso 1 1 calc R .
C14C C 0.5011(4) 0.9651(3) 0.3197(3) 0.0752(13) Uani 1 1 d . .
H14C H 0.4215 0.9452 0.2962 0.090 Uiso 1 1 calc R .
C15B C 0.5651(8) 0.7344(6) 1.1670(5) 0.147(3) Uani 1 1 d . .
H15G H 0.5895 0.7916 1.1597 0.220 Uiso 1 1 calc GR .
H15H H 0.5031 0.7286 1.1948 0.220 Uiso 1 1 calc GR .
H15I H 0.5402 0.7057 1.1185 0.220 Uiso 1 1 calc GR .
C15C C 0.5429(6) 0.8979(4) 0.3697(4) 0.108(2) Uani 1 1 d . .
H15J H 0.6238 0.9119 0.3872 0.162 Uiso 1 1 calc GR .
H15K H 0.5266 0.8466 0.3408 0.162 Uiso 1 1 calc GR .
H15L H 0.5046 0.8928 0.4126 0.162 Uiso 1 1 calc GR .
C16B C 0.6890(8) 0.7293(6) 1.2931(4) 0.138(3) Uani 1 1 d . .
H16G H 0.7500 0.7049 1.3211 0.207 Uiso 1 1 calc GR .
H16H H 0.6217 0.7152 1.3152 0.207 Uiso 1 1 calc GR .
H16I H 0.7108 0.7880 1.2951 0.207 Uiso 1 1 calc GR .
C16C C 0.5681(6) 0.9793(4) 0.2572(4) 0.1052(19) Uani 1 1 d . .
H16J H 0.5456 1.0247 0.2284 0.158 Uiso 1 1 calc GR .
H16K H 0.5537 0.9308 0.2244 0.158 Uiso 1 1 calc GR .
H16L H 0.6480 0.9915 0.2784 0.158 Uiso 1 1 calc GR .
C17B C 0.8973(7) 0.4909(5) 1.1894(5) 0.136(3) Uani 1 1 d . .
H17G H 0.8970 0.4723 1.1383 0.203 Uiso 1 1 calc GR .
H17H H 0.9134 0.4480 1.2236 0.203 Uiso 1 1 calc GR .
H17I H 0.9549 0.5385 1.2029 0.203 Uiso 1 1 calc GR .
C17C C 0.2101(5) 1.1300(3) 0.2860(3) 0.0763(13) Uani 1 1 d . .
H17J H 0.1604 1.1323 0.3222 0.115 Uiso 1 1 calc GR .
H17K H 0.1740 1.1461 0.2374 0.115 Uiso 1 1 calc GR .
H17L H 0.2805 1.1666 0.3029 0.115 Uiso 1 1 calc GR .
C18B C 0.7856(9) 0.5417(5) 1.2734(3) 0.148(4) Uani 1 1 d . .
H18G H 0.8428 0.5899 1.2849 0.222 Uiso 1 1 calc GR .
H18H H 0.8051 0.4994 1.3074 0.222 Uiso 1 1 calc GR .
H18I H 0.7128 0.5549 1.2794 0.222 Uiso 1 1 calc GR .
C18C C 0.2954(4) 1.0382(3) 0.2143(2) 0.0740(13) Uani 1 1 d . .
H18J H 0.3721 1.0672 0.2283 0.111 Uiso 1 1 calc GR .
H18K H 0.2565 1.0628 0.1709 0.111 Uiso 1 1 calc GR .
H18L H 0.2972 0.9817 0.2019 0.111 Uiso 1 1 calc GR .
C19B C 0.5692(6) 0.4030(3) 1.0415(3) 0.0966(15) Uani 1 1 d . U
H19B H 0.5404 0.3530 1.0658 0.116 Uiso 1 1 calc R .
C19C C 0.0393(4) 0.8895(3) 0.3624(3) 0.0700(13) Uani 1 1 d . .
H19C H -0.0241 0.8772 0.3192 0.084 Uiso 1 1 calc R .
C20B C 0.4711(8) 0.4166(5) 0.9821(5) 0.141(3) Uani 1 1 d . U
H20E H 0.4429 0.3666 0.9509 0.170 Uiso 1 1 calc R .
H20F H 0.4965 0.4596 0.9494 0.170 Uiso 1 1 calc R .
C20C C 0.0398(5) 0.8097(4) 0.4038(3) 0.0901(17) Uani 1 1 d . .
H20G H 0.0969 0.8189 0.4499 0.108 Uiso 1 1 calc R .
H20H H -0.0340 0.7936 0.4185 0.108 Uiso 1 1 calc R .
C21B C 0.3732(9) 0.4414(7) 1.0192(7) 0.170(3) Uani 1 1 d . U
H21E H 0.3224 0.4652 0.9804 0.204 Uiso 1 1 calc R .
H21F H 0.3298 0.3916 1.0343 0.204 Uiso 1 1 calc R .
C21C C 0.0639(6) 0.7421(3) 0.3579(4) 0.101(2) Uani 1 1 d . .
H21G H 0.0025 0.7284 0.3146 0.121 Uiso 1 1 calc R .
H21H H 0.0671 0.6938 0.3883 0.121 Uiso 1 1 calc R .
C22B C 0.4058(7) 0.5004(6) 1.0867(8) 0.162(3) Uani 1 1 d . U
H22B H 0.4316 0.5546 1.0681 0.195 Uiso 1 1 calc R .
C22C C 0.1740(5) 0.7649(3) 0.3306(3) 0.0829(16) Uani 1 1 d . .
H22C H 0.2355 0.7769 0.3750 0.099 Uiso 1 1 calc R .
C23B C 0.4950(6) 0.4784(4) 1.1327(5) 0.118(2) Uani 1 1 d . U
H23E H 0.4678 0.4268 1.1540 0.141 Uiso 1 1 calc R .
H23F H 0.5172 0.5190 1.1746 0.141 Uiso 1 1 calc R .
C23C C 0.1699(4) 0.8403(3) 0.2862(2) 0.0671(12) Uani 1 1 d . .
H23G H 0.1127 0.8272 0.2405 0.081 Uiso 1 1 calc R .
H23H H 0.2431 0.8558 0.2705 0.081 Uiso 1 1 calc R .
C24B C 0.6601(8) 0.3790(4) 1.0032(4) 0.122(2) Uani 1 1 d . U
H24B H 0.7284 0.3854 1.0430 0.146 Uiso 1 1 calc R .
C24C C 0.0086(4) 0.9584(4) 0.4071(3) 0.0843(15) Uani 1 1 d . .
H24C H 0.0475 1.0097 0.3900 0.101 Uiso 1 1 calc R .
C25B C 0.6952(15) 0.4278(5) 0.9413(6) 0.214(7) Uani 1 1 d . U
H25G H 0.6331 0.4224 0.8988 0.321 Uiso 1 1 calc GR .
H25H H 0.7595 0.4087 0.9262 0.321 Uiso 1 1 calc GR .
H25I H 0.7162 0.4846 0.9582 0.321 Uiso 1 1 calc GR .
C25C C 0.0448(5) 0.9593(5) 0.4916(3) 0.112(2) Uani 1 1 d . .
H25J H 0.0037 0.9122 0.5114 0.168 Uiso 1 1 calc GR .
H25K H 0.0287 1.0086 0.5137 0.168 Uiso 1 1 calc GR .
H25L H 0.1253 0.9579 0.5038 0.168 Uiso 1 1 calc GR .
C26B C 0.6388(12) 0.2920(5) 0.9800(6) 0.180(5) Uani 1 1 d . U
H26G H 0.6356 0.2594 1.0240 0.270 Uiso 1 1 calc GR .
H26H H 0.6993 0.2797 0.9555 0.270 Uiso 1 1 calc GR .
H26I H 0.5674 0.2796 0.9452 0.270 Uiso 1 1 calc GR .
C26C C -0.1168(5) 0.9614(6) 0.3881(5) 0.128(3) Uani 1 1 d . .
H26J H -0.1391 0.9650 0.3341 0.191 Uiso 1 1 calc GR .
H26K H -0.1331 1.0087 0.4134 0.191 Uiso 1 1 calc GR .
H26L H -0.1587 0.9124 0.4046 0.191 Uiso 1 1 calc GR .
C27B C 0.3035(10) 0.5081(9) 1.1244(11) 0.234(6) Uani 1 1 d . U
H27G H 0.2506 0.5354 1.0913 0.351 Uiso 1 1 calc GR .
H27H H 0.3291 0.5394 1.1716 0.351 Uiso 1 1 calc GR .
H27I H 0.2664 0.4543 1.1341 0.351 Uiso 1 1 calc GR .
C27C C 0.2001(8) 0.6965(4) 0.2827(4) 0.129(3) Uani 1 1 d . .
H27J H 0.1400 0.6833 0.2393 0.194 Uiso 1 1 calc GR .
H27K H 0.2059 0.6487 0.3125 0.194 Uiso 1 1 calc GR .
H27L H 0.2711 0.7140 0.2658 0.194 Uiso 1 1 calc GR .
C28B C 0.6280(4) 0.5941(3) 1.0281(2) 0.0580(11) Uani 1 1 d . .
C28C C 0.2933(3) 0.9235(2) 0.4454(2) 0.0475(9) Uani 1 1 d . .
C29B C 0.6017(4) 0.6344(3) 0.9727(2) 0.0610(11) Uani 1 1 d . .
C29C C 0.3297(3) 0.8974(2) 0.5050(2) 0.0528(10) Uani 1 1 d . .
C30B C 0.5662(3) 0.6751(2) 0.9096(2) 0.0509(9) Uani 1 1 d . .
C30C C 0.3683(3) 0.8644(2) 0.57329(19) 0.0483(9) Uani 1 1 d . .
C31B C 0.6266(4) 0.7458(2) 0.8881(2) 0.0522(10) Uani 1 1 d . .
H31B H 0.6955 0.7688 0.9185 0.063 Uiso 1 1 calc R .
C31C C 0.4717(4) 0.8941(2) 0.6183(2) 0.0527(10) Uani 1 1 d . .
H31C H 0.5173 0.9396 0.6030 0.063 Uiso 1 1 calc R .
C32B C 0.5890(3) 0.7826(2) 0.8244(2) 0.0505(9) Uani 1 1 d . .
H32B H 0.6336 0.8298 0.8112 0.061 Uiso 1 1 calc R .
C32C C 0.5091(3) 0.8596(2) 0.68363(19) 0.0493(9) Uani 1 1 d . .
H32C H 0.5796 0.8819 0.7125 0.059 Uiso 1 1 calc R .
C33B C 0.4851(3) 0.7528(2) 0.77714(18) 0.0407(8) Uani 1 1 d . .
C33C C 0.4450(3) 0.7911(2) 0.70952(18) 0.0423(8) Uani 1 1 d . .
C34B C 0.4241(3) 0.6824(2) 0.8006(2) 0.0509(9) Uani 1 1 d . .
H34B H 0.3538 0.6604 0.7712 0.061 Uiso 1 1 calc R .
C34C C 0.3401(3) 0.7628(2) 0.66392(19) 0.0480(9) Uani 1 1 d . .
H34C H 0.2938 0.7177 0.6792 0.058 Uiso 1 1 calc R .
C35B C 0.4617(4) 0.6445(3) 0.8636(2) 0.0571(10) Uani 1 1 d . .
H35B H 0.4176 0.5971 0.8769 0.069 Uiso 1 1 calc R .
C35C C 0.3026(4) 0.7971(2) 0.5997(2) 0.0525(10) Uani 1 1 d . .
H35C H 0.2311 0.7758 0.5715 0.063 Uiso 1 1 calc R .
N1B N 0.7515(3) 0.5747(2) 1.13968(18) 0.0624(9) Uani 1 1 d . .
N1C N 0.2992(3) 1.02026(18) 0.35110(16) 0.0505(8) Uani 1 1 d . .

loop_
_atom_site_aniso_label
_atom_site_aniso_U_11
_atom_site_aniso_U_22
_atom_site_aniso_U_33
_atom_site_aniso_U_23
_atom_site_aniso_U_13
_atom_site_aniso_U_12
C1 0.057(3) 0.069(3) 0.057(2) -0.023(2) 0.006(2) 0.014(2)
C1A 0.059(3) 0.047(2) 0.0411(19) -0.0047(16) 0.0065(18) 0.0011(18)
C2 0.099(4) 0.082(3) 0.066(3) -0.038(3) -0.006(3) 0.009(3)
C2A 0.078(3) 0.059(2) 0.042(2) -0.0131(18) 0.009(2) 0.001(2)
C3 0.096(4) 0.099(4) 0.085(3) -0.053(3) -0.001(3) 0.022(3)
C3A 0.074(3) 0.067(3) 0.054(2) -0.019(2) 0.006(2) 0.008(2)
C4 0.056(3) 0.083(3) 0.075(3) -0.031(2) 0.006(2) 0.018(2)
C4A 0.078(3) 0.048(2) 0.047(2) -0.0079(17) 0.015(2) 0.009(2)
C5 0.054(3) 0.063(2) 0.048(2) -0.0016(19) 0.0015(19) 0.006(2)
C5A 0.064(3) 0.063(3) 0.045(2) -0.0107(18) -0.001(2) 0.006(2)
C6 0.052(3) 0.077(3) 0.070(3) 0.011(2) 0.008(2) 0.009(2)
C6A 0.062(3) 0.068(3) 0.060(2) -0.011(2) -0.009(2) 0.016(2)
C7 0.069(4) 0.108(4) 0.113(4) 0.033(4) 0.034(3) 0.027(3)
C7A 0.084(4) 0.084(3) 0.091(4) -0.015(3) 0.001(3) 0.032(3)
C8 0.079(4) 0.102(4) 0.122(5) 0.026(4) 0.031(3) 0.043(3)
C8A 0.091(5) 0.133(6) 0.105(4) -0.019(4) 0.005(4) 0.047(4)
C9 0.082(4) 0.086(3) 0.094(4) 0.026(3) 0.019(3) 0.026(3)
C9A 0.082(4) 0.140(6) 0.086(4) -0.019(4) 0.018(3) 0.012(4)
C10 0.072(3) 0.074(3) 0.055(2) 0.004(2) 0.014(2) 0.009(2)
C10A 0.067(3) 0.093(3) 0.059(3) -0.013(2) 0.013(2) 0.003(3)
C11 0.067(3) 0.082(3) 0.097(4) 0.021(3) 0.016(3) 0.009(3)
C11A 0.092(4) 0.055(2) 0.074(3) 0.003(2) 0.000(3) 0.014(2)
C12 0.111(5) 0.131(5) 0.073(3) 0.031(3) 0.024(3) 0.017(4)
C12A 0.125(5) 0.056(3) 0.113(4) -0.008(3) -0.004(4) 0.011(3)
C13 0.083(4) 0.095(4) 0.163(6) 0.042(4) 0.021(4) -0.007(3)
C13A 0.144(6) 0.088(4) 0.084(4) 0.024(3) 0.003(4) 0.031(4)
C14 0.091(4) 0.083(3) 0.082(3) 0.006(3) 0.037(3) 0.005(3)
C14A 0.099(4) 0.091(4) 0.070(3) 0.010(3) 0.025(3) -0.012(3)
C15 0.098(4) 0.084(4) 0.119(5) 0.005(3) 0.025(4) -0.011(3)
C15A 0.137(6) 0.143(6) 0.069(3) 0.012(3) 0.034(4) -0.020(5)
C16 0.164(7) 0.135(6) 0.103(5) 0.042(4) 0.061(5) 0.009(5)
C16A 0.100(5) 0.137(6) 0.119(5) 0.002(4) 0.031(4) -0.032(4)
C17 0.111(5) 0.090(4) 0.109(4) -0.048(3) -0.029(4) -0.007(3)
C17A 0.128(5) 0.096(4) 0.037(2) -0.014(2) -0.002(2) 0.027(3)
C18 0.154(7) 0.133(5) 0.061(3) -0.032(3) 0.009(3) 0.025(5)
C18A 0.086(4) 0.074(3) 0.081(3) -0.022(3) 0.012(3) -0.007(3)
C19 0.084(4) 0.098(4) 0.126(5) -0.039(4) 0.006(4) 0.039(3)
C19A 0.066(3) 0.063(3) 0.072(3) -0.016(2) 0.017(2) 0.004(2)
C20 0.076(5) 0.170(7) 0.158(7) -0.075(6) -0.030(5) 0.055(5)
C20A 0.074(3) 0.093(4) 0.086(3) -0.017(3) -0.003(3) 0.012(3)
C21 0.077(6) 0.166(8) 0.269(13) -0.125(9) -0.034(7) 0.045(6)
C21A 0.090(4) 0.110(4) 0.082(3) -0.005(3) -0.008(3) 0.030(3)
C22 0.074(5) 0.134(6) 0.291(13) -0.074(8) 0.080(7) -0.016(5)
C22A 0.108(5) 0.078(3) 0.069(3) 0.006(2) 0.009(3) 0.038(3)
C23 0.115(6) 0.123(5) 0.135(5) -0.054(4) 0.060(5) 0.015(4)
C23A 0.089(4) 0.057(3) 0.074(3) 0.001(2) 0.023(3) 0.019(2)
C24 0.116(6) 0.114(5) 0.106(4) -0.012(4) 0.001(4) 0.057(4)
C24A 0.078(3) 0.066(3) 0.090(3) 0.001(2) 0.020(3) -0.003(2)
C25 0.217(10) 0.123(6) 0.114(5) -0.002(4) 0.035(6) 0.080(6)
C25A 0.133(6) 0.070(3) 0.147(6) -0.003(3) 0.066(5) 0.002(3)
C26 0.182(9) 0.118(6) 0.188(9) -0.020(6) 0.011(7) 0.066(6)
C26A 0.115(5) 0.106(4) 0.105(4) -0.018(3) 0.060(4) -0.007(4)
C27 0.110(7) 0.207(11) 0.325(17) -0.039(11) 0.118(9) -0.030(7)
C27A 0.185(8) 0.114(5) 0.090(4) 0.035(4) 0.033(4) 0.072(5)
C28 0.055(3) 0.064(2) 0.053(2) -0.014(2) 0.0107(19) 0.015(2)
C28A 0.064(3) 0.053(2) 0.047(2) -0.0049(19) 0.0018(18) 0.0116(19)
C29 0.065(3) 0.063(2) 0.050(2) -0.011(2) 0.0069(19) 0.011(2)
C29A 0.072(3) 0.059(2) 0.045(2) -0.007(2) 0.0042(19) 0.014(2)
C30 0.071(3) 0.051(2) 0.040(2) -0.0045(17) 0.015(2) 0.011(2)
C30A 0.084(3) 0.051(2) 0.040(2) -0.0062(17) 0.011(2) 0.007(2)
C31 0.073(3) 0.053(2) 0.043(2) -0.0015(17) 0.0047(19) 0.009(2)
C31A 0.078(3) 0.061(2) 0.047(2) -0.0093(19) -0.002(2) 0.014(2)
C32 0.072(3) 0.050(2) 0.044(2) -0.0039(16) 0.014(2) 0.0126(19)
C32A 0.078(3) 0.057(2) 0.050(2) -0.0045(18) 0.004(2) 0.021(2)
C33 0.069(3) 0.045(2) 0.0416(19) -0.0017(16) 0.0104(19) 0.0021(19)
C33A 0.074(3) 0.0445(19) 0.0356(18) 0.0009(16) 0.0064(19) 0.0068(19)
C34 0.060(3) 0.055(2) 0.046(2) -0.0057(18) 0.0069(18) 0.010(2)
C34A 0.070(3) 0.073(3) 0.048(2) -0.014(2) 0.004(2) 0.015(2)
C35 0.066(3) 0.056(2) 0.051(2) -0.0096(18) 0.008(2) 0.011(2)
C35A 0.074(3) 0.076(3) 0.048(2) -0.018(2) 0.007(2) 0.019(2)
N1 0.058(2) 0.067(2) 0.0586(19) -0.0219(17) 0.0036(17) 0.0091(18)
N1A 0.057(2) 0.0505(17) 0.0435(16) -0.0079(14) 0.0001(15) 0.0045(15)
C1B 0.067(3) 0.056(2) 0.054(2) 0.011(2) -0.001(2) 0.010(2)
C1C 0.048(2) 0.055(2) 0.041(2) 0.0046(17) 0.0074(17) 0.0090(18)
C2B 0.130(5) 0.075(3) 0.064(3) 0.024(2) -0.026(3) 0.005(3)
C2C 0.068(3) 0.066(2) 0.0403(19) 0.0213(18) 0.0076(18) 0.020(2)
C3B 0.124(5) 0.089(4) 0.076(3) 0.029(3) -0.001(3) 0.011(3)
C3C 0.061(3) 0.080(3) 0.049(2) 0.018(2) -0.0003(19) 0.011(2)
C4B 0.080(3) 0.071(3) 0.065(2) 0.022(2) 0.004(2) 0.003(2)
C4C 0.047(2) 0.074(3) 0.0377(19) 0.0072(18) -0.0003(17) 0.0071(19)
C5B 0.057(3) 0.076(3) 0.0371(19) 0.0058(19) -0.0051(18) 0.014(2)
C5C 0.053(3) 0.052(2) 0.047(2) 0.0098(17) 0.0084(18) 0.0048(18)
C6B 0.073(3) 0.109(4) 0.043(2) -0.005(2) -0.003(2) 0.014(3)
C6C 0.088(4) 0.069(3) 0.055(2) 0.005(2) 0.007(2) -0.011(3)
C7B 0.092(4) 0.090(4) 0.068(3) 0.011(3) -0.003(3) -0.009(3)
C7C 0.102(5) 0.094(4) 0.096(4) -0.009(3) -0.006(4) -0.032(4)
C8B 0.098(4) 0.083(4) 0.069(3) -0.002(3) 0.001(3) 0.010(3)
C8C 0.087(5) 0.122(6) 0.104(5) 0.017(4) -0.009(4) -0.031(4)
C9B 0.120(5) 0.078(4) 0.072(3) -0.004(3) -0.004(3) 0.023(3)
C9C 0.054(3) 0.104(4) 0.117(5) 0.038(4) -0.007(3) 0.000(3)
C10B 0.087(4) 0.072(3) 0.064(3) -0.007(2) -0.011(3) 0.013(3)
C10C 0.056(3) 0.075(3) 0.077(3) 0.033(2) 0.010(2) 0.005(2)
C11B 0.074(4) 0.115(4) 0.084(3) -0.004(3) 0.003(3) 0.024(3)
C11C 0.130(5) 0.070(3) 0.079(3) -0.018(3) 0.037(3) -0.007(3)
C12B 0.100(5) 0.167(6) 0.062(3) -0.002(3) 0.019(3) 0.014(4)
C12C 0.187(8) 0.122(5) 0.070(3) -0.018(3) 0.047(4) -0.003(5)
C13B 0.086(5) 0.193(7) 0.093(4) -0.033(4) 0.003(3) 0.044(5)
C13C 0.159(7) 0.090(4) 0.143(6) -0.019(4) 0.052(5) 0.022(4)
C14B 0.090(4) 0.119(5) 0.098(4) -0.003(3) 0.028(3) 0.042(4)
C14C 0.065(3) 0.073(3) 0.097(3) 0.028(3) 0.026(3) 0.026(2)
C15B 0.135(7) 0.165(8) 0.149(7) -0.031(6) 0.010(5) 0.070(6)
C15C 0.091(4) 0.099(4) 0.158(6) 0.051(4) 0.051(4) 0.051(3)
C16B 0.160(7) 0.174(8) 0.095(4) -0.017(5) 0.045(5) 0.048(6)
C16C 0.095(4) 0.120(5) 0.120(5) 0.037(4) 0.050(4) 0.040(4)
C17B 0.110(6) 0.120(5) 0.168(7) 0.047(5) -0.028(5) 0.050(4)
C17C 0.076(3) 0.074(3) 0.082(3) 0.017(2) 0.012(2) 0.022(2)
C18B 0.233(10) 0.125(5) 0.056(3) 0.031(3) -0.030(5) -0.003(6)
C18C 0.082(3) 0.091(3) 0.051(2) 0.023(2) 0.015(2) 0.016(3)
C19B 0.128(4) 0.067(3) 0.084(3) 0.023(2) 0.016(3) -0.015(3)
C19C 0.045(3) 0.098(3) 0.061(2) 0.018(2) 0.004(2) -0.001(2)
C20B 0.167(5) 0.099(4) 0.123(5) 0.031(4) -0.038(4) -0.015(4)
C20C 0.080(4) 0.096(4) 0.088(3) 0.035(3) 0.016(3) -0.008(3)
C21B 0.124(6) 0.161(7) 0.202(7) 0.081(5) -0.028(5) 0.013(5)
C21C 0.093(4) 0.072(3) 0.117(5) 0.026(3) -0.012(4) -0.020(3)
C22B 0.085(4) 0.143(6) 0.253(8) 0.075(5) 0.021(4) 0.007(4)
C22C 0.092(4) 0.068(3) 0.077(3) -0.001(2) -0.015(3) 0.010(3)
C23B 0.105(4) 0.090(4) 0.170(6) 0.038(4) 0.054(4) 0.018(3)
C23C 0.068(3) 0.072(3) 0.053(2) -0.006(2) -0.003(2) 0.004(2)
C24B 0.164(6) 0.104(4) 0.089(4) -0.007(3) 0.038(4) -0.021(4)
C24C 0.053(3) 0.125(4) 0.079(3) 0.007(3) 0.022(2) 0.016(3)
C25B 0.40(2) 0.108(5) 0.162(7) 0.011(5) 0.169(10) 0.003(8)
C25C 0.077(4) 0.193(7) 0.073(3) -0.006(4) 0.019(3) 0.035(4)
C26B 0.278(14) 0.110(4) 0.154(7) -0.007(4) 0.089(8) -0.015(5)
C26C 0.061(4) 0.181(7) 0.143(6) -0.006(5) 0.008(4) 0.040(4)
C27B 0.131(7) 0.197(10) 0.401(16) 0.106(10) 0.086(9) 0.062(7)
C27C 0.166(7) 0.077(4) 0.126(5) -0.023(4) -0.026(5) 0.026(4)
C28B 0.062(3) 0.059(2) 0.047(2) 0.009(2) -0.0013(19) 0.005(2)
C28C 0.046(2) 0.061(2) 0.035(2) 0.0090(17) 0.0045(16) 0.0072(18)
C29B 0.063(3) 0.064(2) 0.052(2) 0.016(2) -0.001(2) 0.010(2)
C29C 0.054(3) 0.057(2) 0.044(2) 0.0056(18) 0.0057(18) 0.0029(18)
C30B 0.056(3) 0.054(2) 0.042(2) 0.0085(17) 0.0009(18) 0.0147(19)
C30C 0.056(2) 0.058(2) 0.0316(18) 0.0054(16) 0.0030(16) 0.0141(19)
C31B 0.058(3) 0.053(2) 0.0423(19) 0.0074(17) -0.0058(17) 0.0149(19)
C31C 0.057(3) 0.056(2) 0.043(2) 0.0146(17) 0.0070(18) 0.0041(18)
C32B 0.056(3) 0.046(2) 0.047(2) 0.0049(16) 0.0020(18) 0.0075(18)
C32C 0.050(2) 0.053(2) 0.0397(19) 0.0059(16) -0.0009(16) 0.0041(18)
C33B 0.044(2) 0.0476(19) 0.0323(17) 0.0011(15) 0.0040(15) 0.0150(16)
C33C 0.053(2) 0.0429(19) 0.0330(17) 0.0035(15) 0.0071(16) 0.0150(17)
C34B 0.049(2) 0.056(2) 0.047(2) 0.0103(17) 0.0018(17) 0.0091(18)
C34C 0.053(2) 0.050(2) 0.0399(19) 0.0089(16) 0.0046(17) 0.0072(18)
C35B 0.063(3) 0.062(2) 0.045(2) 0.0139(18) 0.0050(19) 0.009(2)
C35C 0.054(2) 0.059(2) 0.039(2) 0.0039(17) -0.0023(17) 0.0022(19)
N1B 0.076(2) 0.060(2) 0.0436(17) 0.0120(15) -0.0103(17) 0.0107(18)
N1C 0.052(2) 0.0527(18) 0.0458(16) 0.0106(14) 0.0048(14) 0.0093(15)

loop_
_atom_type_symbol
_atom_type_description
_atom_type_scat_dispersion_real
_atom_type_scat_dispersion_imag
_atom_type_scat_source
C C 0.0181 0.0091 'International Tables Vol C Tables 4.2.6.8 and 6.1.1.4'
H H 0.0000 0.0000 'International Tables Vol C Tables 4.2.6.8 and 6.1.1.4'
N N 0.0311 0.0180 'International Tables Vol C Tables 4.2.6.8 and 6.1.1.4'

loop_
_geom_angle_atom_site_label_1
_geom_angle_atom_site_label_2
_geom_angle_atom_site_label_3
_geom_angle
C28 C1 C4 125.0(4)
N1 C1 C4 111.3(3)
N1 C1 C28 123.7(4)
C28A C1A C4A 125.8(4)
N1A C1A C4A 111.7(3)
N1A C1A C28A 122.4(4)
C3 C2 C17 109.1(5)
C3 C2 C18 114.8(6)
C17 C2 C18 109.7(5)
N1 C2 C3 101.4(4)
N1 C2 C17 110.5(5)
N1 C2 C18 111.1(5)
C17A C2A C3A 111.5(4)
C17A C2A C18A 108.8(4)
C18A C2A C3A 111.6(4)
N1A C2A C3A 102.3(3)
N1A C2A C17A 110.8(4)
N1A C2A C18A 111.8(4)
C2 C3 C4 108.9(4)
C2A C3A C4A 110.3(3)
C1 C4 C3 101.1(4)
C1 C4 C19 115.3(4)
C1 C4 C23 109.9(5)
C3 C4 C19 110.0(5)
C23 C4 C3 110.5(5)
C23 C4 C19 109.8(5)
C1A C4A C3A 101.5(4)
C1A C4A C19A 117.0(3)
C1A C4A C23A 109.5(3)
C19A C4A C3A 111.6(3)
C19A C4A C23A 109.0(4)
C23A C4A C3A 107.8(3)
C6 C5 N1 119.3(4)
C10 C5 C6 120.6(4)
C10 C5 N1 119.9(4)
C6A C5A C10A 120.5(5)
C6A C5A N1A 119.7(4)
C10A C5A N1A 119.7(4)
C5 C6 C11 122.9(4)
C7 C6 C5 118.0(4)
C7 C6 C11 118.9(5)
C5A C6A C11A 122.7(4)
C7A C6A C5A 117.7(5)
C7A C6A C11A 119.3(5)
C8 C7 C6 121.3(5)
C8A C7A C6A 121.5(6)
C9 C8 C7 120.5(5)
C9A C8A C7A 120.6(6)
C8 C9 C10 122.1(5)
C8A C9A C10A 121.6(7)
C5 C10 C9 117.3(4)
C5 C10 C14 124.6(5)
C9 C10 C14 117.9(5)
C5A C10A C14A 122.3(5)
C9A C10A C5A 117.8(5)
C9A C10A C14A 119.7(5)
C6 C11 C12 109.5(5)
C6 C11 C13 112.4(4)
C13 C11 C12 111.6(5)
C6A C11A C12A 110.6(5)
C6A C11A C13A 112.7(5)
C13A C11A C12A 109.5(4)
C10 C14 C15 110.4(5)
C10 C14 C16 112.4(5)
C16 C14 C15 109.9(5)
C10A C14A C15A 110.6(5)
C10A C14A C16A 113.6(5)
C15A C14A C16A 110.9(5)
C20 C19 C4 112.5(6)
C24 C19 C4 117.8(5)
C24 C19 C20 110.7(7)
C4A C19A C24A 114.7(4)
C20A C19A C4A 113.4(4)
C20A C19A C24A 112.6(4)
C21 C20 C19 114.3(7)
C19A C20A C21A 111.8(4)
C20 C21 C22 113.3(7)
C20A C21A C22A 111.1(5)
C21 C22 C27 113.1(9)
C23 C22 C21 107.9(7)
C23 C22 C27 111.6(9)
C23A C22A C21A 108.3(5)
C23A C22A C27A 110.8(5)
C27A C22A C21A 112.5(5)
C22 C23 C4 117.4(6)
C22A C23A C4A 116.2(4)
C19 C24 C26 112.2(7)
C25 C24 C19 120.3(7)
C25 C24 C26 107.5(7)
C25A C24A C19A 114.4(5)
C25A C24A C26A 109.1(5)
C26A C24A C19A 111.1(5)
C29 C28 C1 177.9(5)
C29A C28A C1A 176.9(5)
C28 C29 C30 176.1(5)
C28A C29A C30A 176.0(5)
C29 C30 C31 121.6(4)
C29 C30 C35 121.1(4)
C31 C30 C35 117.3(3)
C29A C30A C31A 122.6(4)
C29A C30A C35A 120.2(4)
C31A C30A C35A 117.2(3)
C32 C31 C30 120.9(4)
C32A C31A C30A 121.2(4)
C31 C32 C33 122.1(4)
C31A C32A C33A 122.0(4)
C32 C33 C33A 121.5(4)
C34 C33 C32 115.9(3)
C34 C33 C33A 122.7(4)
C32A C33A C33 121.9(4)
C32A C33A C34A 116.3(3)
C34A C33A C33 121.8(4)
C35 C34 C33 122.1(4)
C35A C34A C33A 121.3(4)
C34 C35 C30 121.7(4)
C34A C35A C30A 122.0(4)
C1 N1 C2 113.6(4)
C1 N1 C5 121.3(3)
C5 N1 C2 125.0(4)
C1A N1A C2A 113.7(3)
C1A N1A C5A 122.7(3)
C5A N1A C2A 123.5(3)
C28B C1B C4B 126.3(4)
C28B C1B N1B 121.8(4)
N1B C1B C4B 111.8(3)
C28C C1C C4C 125.4(3)
C28C C1C N1C 123.1(3)
N1C C1C C4C 111.3(3)
C3B C2B C17B 109.9(6)
C18B C2B C3B 115.0(6)
C18B C2B C17B 107.1(6)
C18B C2B N1B 112.8(5)
N1B C2B C3B 102.1(4)
N1B C2B C17B 109.9(6)
C3C C2C C17C 111.5(4)
C18C C2C C3C 112.4(4)
C18C C2C C17C 108.1(4)
N1C C2C C3C 102.1(3)
N1C C2C C17C 110.1(3)
N1C C2C C18C 112.6(4)
C2B C3B C4B 109.6(4)
C2C C3C C4C 109.5(3)
C1B C4B C3B 100.5(4)
C1B C4B C19B 116.1(4)
C19B C4B C3B 107.9(5)
C23B C4B C1B 110.6(5)
C23B C4B C3B 111.9(5)
C23B C4B C19B 109.5(5)
C1C C4C C3C 100.7(3)
C1C C4C C19C 115.1(3)
C19C C4C C3C 110.9(4)
C23C C4C C1C 109.5(3)
C23C C4C C3C 109.2(3)
C23C C4C C19C 110.9(4)
C6B C5B C10B 118.4(4)
C6B C5B N1B 123.4(4)
N1B C5B C10B 117.7(4)
C6C C5C N1C 118.6(4)
C10C C5C C6C 122.0(4)
C10C C5C N1C 119.3(4)
C5B C6B C7B 117.3(5)
C5B C6B C11B 123.7(5)
C7B C6B C11B 118.8(6)
C5C C6C C7C 116.0(6)
C5C C6C C11C 124.3(4)
C7C C6C C11C 119.1(5)
C8B C7B C6B 121.1(6)
C8C C7C C6C 122.5(7)
C7B C8B C9B 122.4(6)
C7C C8C C9C 120.7(6)
C10B C9B C8B 119.5(6)
C8C C9C C10C 121.5(7)
C5B C10B C14B 120.7(5)
C9B C10B C5B 121.1(6)
C9B C10B C14B 118.2(6)
C5C C10C C9C 117.0(5)
C5C C10C C14C 123.4(4)
C9C C10C C14C 119.3(5)
C6B C11B C12B 111.1(5)
C6B C11B C13B 112.8(5)
C13B C11B C12B 109.7(6)
C6C C11C C12C 111.0(6)
C6C C11C C13C 111.9(5)
C12C C11C C13C 109.5(5)
C10B C14B C15B 109.9(6)
C16B C14B C10B 111.9(6)
C16B C14B C15B 110.2(6)
C10C C14C C15C 109.7(5)
C10C C14C C16C 114.4(5)
C16C C14C C15C 109.9(5)
C20B C19B C4B 112.8(6)
C20B C19B C24B 108.5(6)
C24B C19B C4B 120.9(5)
C4C C19C C20C 112.9(4)
C24C C19C C4C 114.8(4)
C24C C19C C20C 114.0(4)
C19B C20B C21B 110.7(7)
C21C C20C C19C 113.3(5)
C22B C21B C20B 117.6(8)
C20C C21C C22C 111.3(4)
C21B C22B C27B 111.5(10)
C23B C22B C21B 108.4(9)
C23B C22B C27B 114.9(11)
C21C C22C C27C 112.3(5)
C23C C22C C21C 109.1(5)
C23C C22C C27C 110.0(5)
C22B C23B C4B 121.1(8)
C22C C23C C4C 115.9(4)
C25B C24B C19B 119.1(9)
C25B C24B C26B 109.5(7)
C26B C24B C19B 112.7(7)
C25C C24C C19C 116.4(5)
C25C C24C C26C 109.4(5)
C26C C24C C19C 111.0(5)
C29B C28B C1B 177.8(5)
C29C C28C C1C 177.7(4)
C28B C29B C30B 176.1(4)
C28C C29C C30C 177.6(4)
C29B C30B C31B 123.9(4)
C29B C30B C35B 118.9(4)
C31B C30B C35B 117.2(3)
C29C C30C C35C 120.4(3)
C31C C30C C29C 123.0(4)
C31C C30C C35C 116.6(3)
C32B C31B C30B 121.6(4)
C32C C31C C30C 122.0(4)
C31B C32B C33B 122.2(4)
C31C C32C C33C 121.7(3)
C32B C33B C33C 122.6(3)
C34B C33B C32B 115.4(3)
C34B C33B C33C 122.0(3)
C32C C33C C33B 122.2(3)
C34C C33C C32C 115.4(3)
C34C C33C C33B 122.5(3)
C35B C34B C33B 122.8(4)
C35C C34C C33C 123.0(3)
C34B C35B C30B 120.8(4)
C34C C35C C30C 121.2(4)
C1B N1B C2B 114.0(4)
C1B N1B C5B 120.6(3)
C5B N1B C2B 125.5(3)
C1C N1C C2C 113.9(3)
C1C N1C C5C 122.1(3)
C5C N1C C2C 124.0(3)

loop_
_geom_bond_atom_site_label_1
_geom_bond_atom_site_label_2
_geom_bond_distance
C1 C4 1.513(7)
C1 C28 1.374(6)
C1 N1 1.355(6)
C1A C4A 1.521(6)
C1A C28A 1.367(6)
C1A N1A 1.365(5)
C2 C3 1.519(8)
C2 C17 1.523(10)
C2 C18 1.539(9)
C2 N1 1.501(6)
C2A C3A 1.528(7)
C2A C17A 1.518(7)
C2A C18A 1.524(7)
C2A N1A 1.497(5)
C3 C4 1.559(7)
C3A C4A 1.558(6)
C4 C19 1.566(9)
C4 C23 1.514(9)
C4A C19A 1.541(7)
C4A C23A 1.554(6)
C5 C6 1.417(7)
C5 C10 1.404(6)
C5 N1 1.424(6)
C5A C6A 1.419(6)
C5A C10A 1.422(7)
C5A N1A 1.436(6)
C6 C7 1.397(8)
C6 C11 1.512(7)
C6A C7A 1.379(8)
C6A C11A 1.494(8)
C7 C8 1.370(8)
C7A C8A 1.373(10)
C8 C9 1.343(9)
C8A C9A 1.365(10)
C9 C10 1.415(8)
C9A C10A 1.375(9)
C10 C14 1.510(7)
C10A C14A 1.509(8)
C11 C12 1.558(9)
C11 C13 1.558(8)
C11A C12A 1.551(7)
C11A C13A 1.543(7)
C14 C15 1.545(9)
C14 C16 1.538(9)
C14A C15A 1.530(8)
C14A C16A 1.536(9)
C19 C20 1.534(8)
C19 C24 1.510(11)
C19A C20A 1.525(7)
C19A C24A 1.553(7)
C20 C21 1.491(10)
C20A C21A 1.531(9)
C21 C22 1.530(10)
C21A C22A 1.535(9)
C22 C23 1.486(9)
C22 C27 1.544(15)
C22A C23A 1.521(7)
C22A C27A 1.521(8)
C24 C25 1.509(10)
C24 C26 1.546(11)
C24A C25A 1.523(8)
C24A C26A 1.533(8)
C28 C29 1.203(6)
C28A C29A 1.216(6)
C29 C30 1.396(6)
C29A C30A 1.392(6)
C30 C31 1.401(6)
C30 C35 1.411(6)
C30A C31A 1.399(7)
C30A C35A 1.405(7)
C31 C32 1.383(6)
C31A C32A 1.369(6)
C32 C33 1.423(6)
C32A C33A 1.414(6)
C33 C33A 1.451(5)
C33 C34 1.407(6)
C33A C34A 1.415(6)
C34 C35 1.369(5)
C34A C35A 1.363(6)
C1B C4B 1.516(7)
C1B C28B 1.357(6)
C1B N1B 1.359(5)
C1C C4C 1.536(5)
C1C C28C 1.353(5)
C1C N1C 1.357(5)
C2B C3B 1.527(9)
C2B C17B 1.567(11)
C2B C18B 1.489(10)
C2B N1B 1.495(6)
C2C C3C 1.531(7)
C2C C17C 1.547(7)
C2C C18C 1.515(7)
C2C N1C 1.501(5)
C3B C4B 1.581(7)
C3C C4C 1.564(6)
C4B C19B 1.539(8)
C4B C23B 1.474(10)
C4C C19C 1.541(6)
C4C C23C 1.524(7)
C5B C6B 1.393(7)
C5B C10B 1.432(7)
C5B N1B 1.422(6)
C5C C6C 1.406(6)
C5C C10C 1.403(7)
C5C N1C 1.421(5)
C6B C7B 1.444(8)
C6B C11B 1.480(8)
C6C C7C 1.433(9)
C6C C11C 1.480(9)
C7B C8B 1.323(9)
C7C C8C 1.319(11)
C8B C9B 1.360(9)
C8C C9C 1.370(11)
C9B C10B 1.360(8)
C9C C10C 1.406(7)
C10B C14B 1.543(9)
C10C C14C 1.497(8)
C11B C12B 1.545(8)
C11B C13B 1.518(9)
C11C C12C 1.540(9)
C11C C13C 1.552(9)
C14B C15B 1.563(10)
C14B C16B 1.527(10)
C14C C15C 1.553(7)
C14C C16C 1.520(8)
C19B C20B 1.521(10)
C19B C24B 1.522(11)
C19C C20C 1.547(7)
C19C C24C 1.541(8)
C20B C21B 1.589(16)
C20C C21C 1.502(10)
C21B C22B 1.530(17)
C21C C22C 1.520(10)
C22B C23B 1.362(11)
C22B C27B 1.559(18)
C22C C23C 1.516(7)
C22C C27C 1.545(10)
C24B C25B 1.488(11)
C24B C26B 1.489(11)
C24C C25C 1.527(8)
C24C C26C 1.530(8)
C28B C29B 1.246(6)
C28C C29C 1.217(5)
C29B C30B 1.386(6)
C29C C30C 1.404(6)
C30B C31B 1.398(6)
C30B C35B 1.423(6)
C30C C31C 1.402(6)
C30C C35C 1.424(6)
C31B C32B 1.365(5)
C31C C32C 1.369(5)
C32B C33B 1.425(5)
C32C C33C 1.424(5)
C33B C33C 1.444(4)
C33B C34B 1.412(5)
C33C C34C 1.416(5)
C34B C35B 1.364(5)
C34C C35C 1.351(5)
